data_2011892
loop_
_publ_author_name
'Ellis, Dianne D.'
'Spek, Anthony L.'

_publ_section_title
;
 3-(1-Hydroxyethylidene)-1-phenylpyrrolidine-2,4-dione
;
_journal_issue 4
_journal_name_full 'Acta Crystallographica Section C'
_journal_page_first 433
_journal_page_last 434
_journal_paper_doi 10.1107/S0108270100020758
_journal_volume 57
_journal_year 2001
_chemical_formula_moiety 'C12 H11 N O3'
_chemical_formula_sum 'C12 H11 N O3'
_chemical_formula_weight 217.22
_space_group_IT_number 2
_symmetry_cell_setting triclinic
_symmetry_space_group_name_Hall '-P 1'
_symmetry_space_group_name_H-M 'P -1'
_audit_creation_method SHELXL-97
_cell_angle_alpha 103.084(4)
_cell_angle_beta 98.380(5)
_cell_angle_gamma 102.485(5)
_cell_formula_units_Z 2
_cell_length_a 6.5984(5)
_cell_length_b 7.1839(4)
_cell_length_c 11.2817(6)
_cell_measurement_reflns_used 25
_cell_measurement_temperature 150(2)
_cell_measurement_theta_max 15.35
_cell_measurement_theta_min 8.65
_cell_volume 497.81(6)
_computing_cell_refinement 'SET4 (de Boer & Duisenberg, 1984)'
_computing_data_collection 'Locally modified CAD-4 Software (Enraf-Nonius, 1989)'
_computing_data_reduction 'HELENA (Spek, 1997)'
_computing_molecular_graphics 'PLATON (Spek, 2000)'
_computing_publication_material PLATON
_computing_structure_refinement 'SHELXL97 (Sheldrick, 1997)'
_computing_structure_solution 'SHELXS97 (Sheldrick, 1997)'
_diffrn_ambient_temperature 150(2)
_diffrn_measured_fraction_theta_full .999
_diffrn_measured_fraction_theta_max .999
_diffrn_measurement_device_type 'Nonius CAD4'
_diffrn_measurement_method \w
_diffrn_radiation_monochromator graphite
_diffrn_radiation_source 'rotating anode'
_diffrn_radiation_type MoK\a
_diffrn_radiation_wavelength .71073
_diffrn_reflns_av_R_equivalents .0677
_diffrn_reflns_av_sigmaI/netI .0710
_diffrn_reflns_limit_h_max 8
_diffrn_reflns_limit_h_min -8
_diffrn_reflns_limit_k_max 9
_diffrn_reflns_limit_k_min -9
_diffrn_reflns_limit_l_max 14
_diffrn_reflns_limit_l_min -14
_diffrn_reflns_number 4924
_diffrn_reflns_theta_full 27.47
_diffrn_reflns_theta_max 27.47
_diffrn_reflns_theta_min 1.89
_diffrn_standards_decay_% <1
_diffrn_standards_interval_time 60
_diffrn_standards_number 3
_exptl_absorpt_coefficient_mu .105
_exptl_absorpt_correction_type none
_exptl_crystal_colour colorless
_exptl_crystal_density_diffrn 1.449
_exptl_crystal_density_method 'not measured'
_exptl_crystal_description plate
_exptl_crystal_F_000 228
_exptl_crystal_size_max .5
_exptl_crystal_size_mid .5
_exptl_crystal_size_min .08
_refine_diff_density_max .269
_refine_diff_density_min -.221
_refine_ls_extinction_method none
_refine_ls_goodness_of_fit_ref 1.022
_refine_ls_hydrogen_treatment mixed
_refine_ls_matrix_type full
_refine_ls_number_parameters 150
_refine_ls_number_reflns 2279
_refine_ls_number_restraints 0
_refine_ls_restrained_S_all 1.022
_refine_ls_R_factor_all .0677
_refine_ls_R_factor_gt .0439
_refine_ls_shift/su_max .001
_refine_ls_shift/su_mean .000
_refine_ls_structure_factor_coef Fsqd
_refine_ls_weighting_details 'calc w = 1/[\s^2^(Fo^2^)+(0.0494P)^2^+0.0415P] where P=(Fo^2^+2Fc^2^)/3'
_refine_ls_weighting_scheme calc
_refine_ls_wR_factor_ref .1155
_reflns_number_gt 1652
_reflns_number_total 2279
_reflns_threshold_expression 'I > 2\s(I)'
_cod_data_source_file na1499.cif
_cod_data_source_block I
_cod_original_cell_volume 497.81(5)
_cod_original_sg_symbol_H-M P-1
_cod_database_code 2011892
_cod_database_fobs_code 2011892

loop_
_symmetry_equiv_pos_as_xyz
'x, y, z'
'-x, -y, -z'

loop_
_atom_site_label
_atom_site_fract_x
_atom_site_fract_y
_atom_site_fract_z
_atom_site_U_iso_or_equiv
_atom_site_adp_type
_atom_site_calc_flag
_atom_site_refinement_flags
_atom_site_occupancy
_atom_site_disorder_assembly
_atom_site_disorder_group
_atom_site_type_symbol
N1 .47500(18) .2735(2) .03260(12) .0184(3) Uani d . 1 . . N
O1 .64505(18) .0406(2) -.30332(12) .0297(3) Uani d . 1 . . O
H1 .740(4) .123(5) -.225(3) .087(10) Uiso d . 1 . . H
O2 .76248(17) .25770(19) -.06444(12) .0273(3) Uani d . 1 . . O
O3 .02648(17) -.02524(19) -.19521(12) .0286(3) Uani d . 1 . . O
C1 .2841(3) -.1079(3) -.39485(17) .0255(4) Uani d . 1 . . C
H1A .3238 -.0745 -.4694 .038 Uiso calc R 1 . . H
H1B .1476 -.0796 -.3857 .038 Uiso calc R 1 . . H
H1C .2722 -.2487 -.4028 .038 Uiso calc R 1 . . H
C2 .4485(2) .0119(2) -.28416(16) .0194(3) Uani d . 1 . . C
C3 .4062(2) .0885(2) -.17068(16) .0186(3) Uani d . 1 . . C
C4 .2024(2) .0700(2) -.13554(16) .0206(4) Uani d . 1 . . C
C5 .2429(2) .1946(3) -.00265(15) .0207(4) Uani d . 1 . . C
H5A .1716 .3033 .0027 .025 Uiso calc R 1 . . H
H5B .1910 .1130 .0520 .025 Uiso calc R 1 . . H
C6 .5700(2) .2136(2) -.06489(16) .0187(3) Uani d . 1 . . C
C7 .5727(2) .3948(2) .15333(15) .0192(3) Uani d . 1 . . C
C8 .4440(3) .4370(3) .23868(16) .0226(4) Uani d . 1 . . C
H8 .2947 .3836 .2148 .027 Uiso calc R 1 . . H
C9 .5332(3) .5563(3) .35773(16) .0268(4) Uani d . 1 . . C
H9 .4440 .5847 .4146 .032 Uiso calc R 1 . . H
C10 .7509(3) .6351(3) .39540(17) .0280(4) Uani d . 1 . . C
H10 .8112 .7170 .4772 .034 Uiso calc R 1 . . H
C11 .8785(3) .5917(3) .31090(18) .0284(4) Uani d . 1 . . C
H11 1.0278 .6442 .3358 .034 Uiso calc R 1 . . H
C12 .7925(2) .4731(3) .19057(16) .0237(4) Uani d . 1 . . C
H12 .8824 .4454 .1340 .028 Uiso calc R 1 . . H

loop_
_atom_site_aniso_label
_atom_site_aniso_U_11
_atom_site_aniso_U_22
_atom_site_aniso_U_33
_atom_site_aniso_U_12
_atom_site_aniso_U_13
_atom_site_aniso_U_23
N1 .0135(6) .0221(7) .0179(7) .0033(5) .0032(5) .0029(6)
O1 .0202(6) .0461(8) .0228(7) .0106(6) .0068(5) .0056(6)
O2 .0152(5) .0386(7) .0246(7) .0057(5) .0049(5) .0020(6)
O3 .0174(6) .0360(7) .0248(7) -.0004(5) .0023(5) .0016(6)
C1 .0255(8) .0258(9) .0218(9) .0058(7) .0028(7) .0017(7)
C2 .0185(7) .0207(8) .0208(8) .0079(6) .0044(6) .0063(7)
C3 .0165(7) .0192(8) .0192(8) .0045(6) .0028(6) .0042(7)
C4 .0189(7) .0213(8) .0220(9) .0048(6) .0041(6) .0068(7)
C5 .0151(7) .0249(9) .0208(8) .0031(6) .0055(6) .0044(7)
C6 .0182(7) .0205(8) .0176(8) .0054(6) .0038(6) .0054(7)
C7 .0218(8) .0178(8) .0172(8) .0050(6) .0022(6) .0046(7)
C8 .0213(8) .0254(9) .0214(9) .0073(7) .0045(6) .0058(7)
C9 .0361(10) .0270(9) .0195(9) .0121(8) .0085(7) .0048(8)
C10 .0369(10) .0240(9) .0180(9) .0060(8) -.0018(7) .0018(7)
C11 .0250(8) .0259(9) .0281(10) .0012(7) -.0013(7) .0042(8)
C12 .0210(8) .0249(9) .0231(9) .0046(7) .0032(6) .0046(7)

loop_
_atom_type_symbol
_atom_type_description
_atom_type_scat_dispersion_real
_atom_type_scat_dispersion_imag
_atom_type_scat_source
C C .0033 .0016 'International Tables Vol C Tables 4.2.6.8 and 6.1.1.4'
H H .0000 .0000 'International Tables Vol C Tables 4.2.6.8 and 6.1.1.4'
N N .0061 .0033 'International Tables Vol C Tables 4.2.6.8 and 6.1.1.4'
O O .0106 .0060 'International Tables Vol C Tables 4.2.6.8 and 6.1.1.4'

loop_
_geom_angle_atom_site_label_1
_geom_angle_atom_site_label_2
_geom_angle_atom_site_label_3
_geom_angle
_geom_angle_publ_flag
C6 N1 C7 128.11(13) y
C6 N1 C5 111.22(13) y
C7 N1 C5 120.66(12) y
C2 O1 H1 107.4(17) ?
C2 C1 H1A 109.5 ?
C2 C1 H1B 109.5 ?
H1A C1 H1B 109.5 ?
C2 C1 H1C 109.5 ?
H1A C1 H1C 109.5 ?
H1B C1 H1C 109.5 ?
O1 C2 C3 121.62(14) ?
O1 C2 C1 114.26(15) ?
C3 C2 C1 124.13(14) ?
C2 C3 C4 128.07(15) ?
C2 C3 C6 123.00(14) ?
C4 C3 C6 108.89(15) ?
O3 C4 C3 129.85(16) ?
O3 C4 C5 123.46(14) ?
C3 C4 C5 106.69(13) ?
N1 C5 C4 104.54(12) ?
N1 C5 H5A 110.8 ?
C4 C5 H5A 110.8 ?
N1 C5 H5B 110.8 ?
C4 C5 H5B 110.8 ?
H5A C5 H5B 108.9 ?
O2 C6 N1 126.41(15) ?
O2 C6 C3 124.97(15) ?
N1 C6 C3 108.62(13) ?
C8 C7 C12 119.06(16) ?
C8 C7 N1 118.43(14) ?
C12 C7 N1 122.51(14) ?
C9 C8 C7 120.28(15) ?
C9 C8 H8 119.9 ?
C7 C8 H8 119.9 ?
C8 C9 C10 121.08(16) ?
C8 C9 H9 119.5 ?
C10 C9 H9 119.5 ?
C9 C10 C11 118.55(17) ?
C9 C10 H10 120.7 ?
C11 C10 H10 120.7 ?
C10 C11 C12 121.46(16) ?
C10 C11 H11 119.3 ?
C12 C11 H11 119.3 ?
C11 C12 C7 119.57(15) ?
C11 C12 H12 120.2 ?
C7 C12 H12 120.2 ?

loop_
_geom_bond_atom_site_label_1
_geom_bond_atom_site_label_2
_geom_bond_site_symmetry_2
_geom_bond_distance
_geom_bond_publ_flag
N1 C5 . 1.4732(18) y
N1 C6 . 1.375(2) y
N1 C7 . 1.412(2) y
O1 C2 . 1.3258(19) y
O1 H1 . .99(3) ?
O2 C6 . 1.2398(18) y
O3 C4 . 1.2205(19) y
C1 C2 . 1.480(2) ?
C1 H1A . .9800 ?
C1 H1B . .9800 ?
C1 H1C . .9800 ?
C2 C3 . 1.368(2) y
C3 C4 . 1.444(2) y
C3 C6 . 1.456(2) y
C4 C5 . 1.514(2) ?
C5 H5A . .9900 ?
C5 H5B . .9900 ?
C7 C8 . 1.399(2) ?
C7 C12 . 1.400(2) ?
C8 C9 . 1.384(2) ?
C8 H8 . .9500 ?
C9 C10 . 1.387(2) ?
C9 H9 . .9500 ?
C10 C11 . 1.388(3) ?
C10 H10 . .9500 ?
C11 C12 . 1.390(2) ?
C11 H11 . .9500 ?
C12 H12 . .9500 ?

loop_
_geom_hbond_atom_site_label_D
_geom_hbond_atom_site_label_H
_geom_hbond_atom_site_label_A
_geom_hbond_site_symmetry_A
_geom_hbond_distance_DH
_geom_hbond_distance_HA
_geom_hbond_distance_DA
_geom_hbond_angle_DHA
_geom_hbond_publ_flag
O1 H1 O2 . .99(3) 1.81(3) 2.6948(18) 147(2) y
O1 H1 O3 1_655 .99(3) 2.38(3) 2.8155(18) 106(2) y
C5 H5B O3 2 .99 2.41 3.328(2) 154 y
C1 H1B O3 . .98 2.38 3.043(2) 124 y
C12 H12 O2 . .95 2.26 2.898(2) 124 y

loop_
_geom_torsion_atom_site_label_1
_geom_torsion_atom_site_label_2
_geom_torsion_atom_site_label_3
_geom_torsion_atom_site_label_4
_geom_torsion
O1 C2 C3 C4 -179.90(16)
C1 C2 C3 C4 .2(3)
O1 C2 C3 C6 2.9(3)
C1 C2 C3 C6 -176.99(16)
C2 C3 C4 O3 4.7(3)
C6 C3 C4 O3 -177.83(17)
C2 C3 C4 C5 -175.89(16)
C6 C3 C4 C5 1.60(18)
C6 N1 C5 C4 1.74(18)
C7 N1 C5 C4 -178.52(14)
O3 C4 C5 N1 177.48(15)
C3 C4 C5 N1 -1.99(17)
C7 N1 C6 O2 -.6(3)
C5 N1 C6 O2 179.08(16)
C7 N1 C6 C3 179.49(14)
C5 N1 C6 C3 -.81(18)
C2 C3 C6 O2 -2.8(3)
C4 C3 C6 O2 179.58(16)
C2 C3 C6 N1 177.11(15)
C4 C3 C6 N1 -.54(18)
C6 N1 C7 C8 -179.93(16)
C5 N1 C7 C8 .4(2)
C6 N1 C7 C12 -.2(3)
C5 N1 C7 C12 -179.86(16)
C12 C7 C8 C9 .7(3)
N1 C7 C8 C9 -179.58(15)
C7 C8 C9 C10 -.5(3)
C8 C9 C10 C11 -.1(3)
C9 C10 C11 C12 .4(3)
C10 C11 C12 C7 -.2(3)
C8 C7 C12 C11 -.3(3)
N1 C7 C12 C11 179.93(16)

loop_
_cod_related_entry_id
_cod_related_entry_database
_cod_related_entry_code
1 ChemSpider 30652318
